data_4326018
loop_
_publ_author_name
'Gheorghe-Doru Roiban'
'Elena Serrano'
'Tatiana Soler'
'Gabriel Aull\'on'
'Ion Grosu'
'Carlos Cativiela'
'Manuel Mart\'inez'
'Esteban P. Urriolabeitia'

_publ_contact_author_address
;
ICMA, CSIC-Universidad de Zaragoza, 
Plaza S. Francisco, 50009 Zaragoza (Spain)
;
_publ_contact_author_email esteban@unizar.es
_publ_contact_author_fax (+34)976761187
_publ_contact_author_name 'Esteban P. Urriolabeitia'
_publ_contact_author_phone (+34)976762302
_publ_section_title
;
 Regioselective Orthopalladation of
 (Z)-2-Aryl-4-Arylidene-5(4H)-Oxazolones: Scope, Kinetico-Mechanistic, and
 Density Functional Theory Studies of the C-H Bond Activation
;
_journal_name_full 'Inorganic Chemistry'
_journal_page_first 8132
_journal_page_last 8143
_journal_paper_doi 10.1021/ic200564d
_journal_volume 50
_journal_year 2011
_chemical_formula_moiety 'C20 H14 F3 N O6 Pd, 0.25(C H2 Cl2)'
_chemical_formula_sum 'C20.25 H14.5 Cl0.5 F3 N O6 Pd'
_chemical_formula_weight 548.95
_chemical_name_systematic
; 
 ? 
;
_space_group_IT_number 2
_symmetry_cell_setting triclinic
_symmetry_space_group_name_Hall '-P 1'
_symmetry_space_group_name_H-M 'P -1'
_atom_sites_solution_hydrogens geom
_atom_sites_solution_primary direct
_atom_sites_solution_secondary difmap
_audit_creation_method SHELXL-97
_cell_angle_alpha 106.424(3)
_cell_angle_beta 101.629(2)
_cell_angle_gamma 110.283(3)
_cell_formula_units_Z 8
_cell_length_a 15.5086(4)
_cell_length_b 16.1894(6)
_cell_length_c 19.0450(6)
_cell_measurement_reflns_used 23571
_cell_measurement_temperature 150(1)
_cell_measurement_theta_max 28.8633
_cell_measurement_theta_min 2.7896
_cell_volume 4056.7(3)
_computing_cell_refinement
;
CrysAlis RED, Oxford Diffraction Ltd.,
Version 1.171.32.19 (release 28-02-2008 CrysAlis171 .NET)
(compiled Feb 28 2008,12:10:31)
;
_computing_data_collection
;
CrysAlis CCD, Oxford Diffraction Ltd.,
Version 1.171.32.19 (release 28-02-2008 CrysAlis171 .NET)
(compiled Feb 28 2008,12:10:31)
;
_computing_data_reduction
;
CrysAlis RED, Oxford Diffraction Ltd.,
Version 1.171.32.19 (release 28-02-2008 CrysAlis171 .NET)
(compiled Feb 28 2008,12:10:31)
;
_computing_molecular_graphics
;
SHELXTL  Rel. 6.12/V (Sheldrick, Acta Cryst. 2008, A64, 112-122)
;
_computing_publication_material
;
SHELX-97 (Sheldrick, Acta Cryst. 2008, A64, 112-122)' 
;
_computing_structure_refinement
;
SHELXL-97 (Sheldrick, Acta Cryst. 2008, A64, 112-122) 
;
_computing_structure_solution
;
SHELXL-97 (Sheldrick, Acta Cryst. 2008, A64, 112-122) 
;
_diffrn_ambient_temperature 150(1)
_diffrn_detector_area_resol_mean 16.3990
_diffrn_measured_fraction_theta_full 0.998
_diffrn_measured_fraction_theta_max 0.998
_diffrn_measurement_device_type 'Oxford Diffraction Xcalibur2'
_diffrn_measurement_method '\w and \f scans'
_diffrn_radiation_monochromator graphite
_diffrn_radiation_source 'Enhance (Mo) X-ray Source'
_diffrn_radiation_type MoK\a
_diffrn_radiation_wavelength 0.71073
_diffrn_reflns_av_R_equivalents 0.0500
_diffrn_reflns_av_sigmaI/netI 0.0560
_diffrn_reflns_limit_h_max 18
_diffrn_reflns_limit_h_min -18
_diffrn_reflns_limit_k_max 18
_diffrn_reflns_limit_k_min -19
_diffrn_reflns_limit_l_max 22
_diffrn_reflns_limit_l_min -22
_diffrn_reflns_number 65791
_diffrn_reflns_theta_full 25.00
_diffrn_reflns_theta_max 25.00
_diffrn_reflns_theta_min 2.60
_exptl_absorpt_coefficient_mu 1.047
_exptl_absorpt_correction_T_max 0.9006
_exptl_absorpt_correction_T_min 0.8638
_exptl_absorpt_correction_type multi-scan
_exptl_absorpt_process_details
;
CrysAlis RED, Oxford Diffraction Ltd.,
Version 1.171.32.19 (release 28-02-2008 CrysAlis171 .NET)
(compiled Feb 28 2008,12:10:31)
empirical absorption correction using spherical harmonics,
 implemented in SCALE3 ABSPACK scaling algorithm.
;
_exptl_crystal_colour red
_exptl_crystal_density_diffrn 1.798
_exptl_crystal_description block
_exptl_crystal_F_000 2180
_exptl_crystal_size_max 0.32
_exptl_crystal_size_mid 0.11
_exptl_crystal_size_min 0.10
_refine_diff_density_max 0.494
_refine_diff_density_min -0.588
_refine_diff_density_rms 0.079
_refine_ls_extinction_method none
_refine_ls_goodness_of_fit_ref 1.082
_refine_ls_hydrogen_treatment constr
_refine_ls_matrix_type full
_refine_ls_number_parameters 1235
_refine_ls_number_reflns 14266
_refine_ls_number_restraints 108
_refine_ls_restrained_S_all 1.087
_refine_ls_R_factor_all 0.0531
_refine_ls_R_factor_gt 0.0296
_refine_ls_shift/su_max 0.027
_refine_ls_shift/su_mean 0.001
_refine_ls_structure_factor_coef Fsqd
_refine_ls_weighting_details 'calc w=1/[\s^2^(Fo^2^)+(0.0124P)^2^] where P=(Fo^2^+2Fc^2^)/3'
_refine_ls_weighting_scheme calc
_refine_ls_wR_factor_gt 0.0460
_refine_ls_wR_factor_ref 0.0478
_reflns_number_gt 10202
_reflns_number_total 14266
_reflns_threshold_expression I>2\s(I)
_cod_data_source_file ic200564d_si_003_1.cif
_cod_data_source_block '__5i'
_cod_original_cell_volume 4056.7(2)
_cod_original_formula_sum 'C20.25 H14.50 Cl0.50 F3 N O6 Pd'
_cod_database_code 4326018

loop_
_symmetry_equiv_pos_as_xyz
'x, y, z'
'-x, -y, -z'

loop_
_atom_site_label
_atom_site_type_symbol
_atom_site_fract_x
_atom_site_fract_y
_atom_site_fract_z
_atom_site_U_iso_or_equiv
_atom_site_adp_type
_atom_site_occupancy
_atom_site_symmetry_multiplicity
_atom_site_calc_flag
_atom_site_refinement_flags
_atom_site_disorder_assembly
_atom_site_disorder_group
Pd1 Pd 0.795404(17) 0.217375(17) 0.355988(14) 0.01852(6) Uani 1 1 d . . .
Pd2 Pd 0.599076(17) 0.186050(17) 0.264473(14) 0.01920(7) Uani 1 1 d . . .
Pd3 Pd 0.200254(17) -0.006568(17) 0.289119(13) 0.01760(6) Uani 1 1 d . . .
Pd4 Pd 0.013592(17) -0.013617(18) 0.193453(14) 0.02016(7) Uani 1 1 d . . .
N11 N 0.80537(17) 0.10514(17) 0.28236(14) 0.0185(6) Uani 1 1 d . . .
N12 N 0.63041(17) 0.23993(18) 0.18370(14) 0.0200(6) Uani 1 1 d . . .
N13 N 0.29395(17) 0.06309(17) 0.24347(13) 0.0161(6) Uani 1 1 d . . .
N14 N -0.01152(17) -0.12101(18) 0.09472(14) 0.0195(6) Uani 1 1 d . . .
O11 O 0.97582(15) 0.51196(15) 0.22121(12) 0.0307(6) Uani 1 1 d . . .
O12 O 0.97551(15) 0.56762(15) 0.36219(12) 0.0284(5) Uani 1 1 d . . .
O13 O 0.79076(15) -0.02998(15) 0.09701(12) 0.0284(6) Uani 1 1 d . . .
O14 O 0.76971(14) -0.04454(14) 0.20830(12) 0.0230(5) Uani 1 1 d . . .
O15 O 0.78364(15) 0.32670(14) 0.43380(12) 0.0239(5) Uani 1 1 d . . .
O16 O 0.65067(15) 0.32415(15) 0.35597(12) 0.0255(5) Uani 1 1 d . . .
O21 O 0.49452(16) -0.23315(16) 0.07128(14) 0.0394(6) Uani 1 1 d . . .
O22 O 0.45303(15) -0.18738(15) 0.19720(13) 0.0329(6) Uani 1 1 d . . .
O23 O 0.72164(16) 0.24636(16) 0.03086(13) 0.0370(6) Uani 1 1 d . . .
O24 O 0.69829(15) 0.34224(15) 0.13108(12) 0.0269(5) Uani 1 1 d . . .
O25 O 0.70289(16) 0.13471(15) 0.40565(12) 0.0255(5) Uani 1 1 d . . .
O26 O 0.56305(15) 0.14105(14) 0.34990(12) 0.0242(5) Uani 1 1 d . . .
O31 O 0.20860(16) -0.39009(15) 0.13064(12) 0.0300(6) Uani 1 1 d . . .
O32 O 0.19200(15) -0.34412(14) 0.26631(12) 0.0271(5) Uani 1 1 d . . .
O33 O 0.36748(15) 0.09235(15) 0.08652(12) 0.0288(6) Uani 1 1 d . . .
O34 O 0.37593(14) 0.17817(14) 0.20743(12) 0.0224(5) Uani 1 1 d . . .
O35 O 0.18420(15) 0.11592(14) 0.35943(12) 0.0228(5) Uani 1 1 d . . .
O36 O 0.03115(15) 0.08872(15) 0.29493(12) 0.0247(5) Uani 1 1 d . . .
O41 O 0.25633(17) 0.32083(16) 0.12081(14) 0.0403(6) Uani 1 1 d . . .
O42 O 0.17193(16) 0.34811(15) 0.22177(13) 0.0352(6) Uani 1 1 d . . .
O43 O 0.06844(17) -0.22483(16) -0.05011(13) 0.0367(6) Uani 1 1 d . . .
O44 O -0.03490(15) -0.26462(15) 0.01632(12) 0.0278(5) Uani 1 1 d . . .
O45 O 0.10497(15) -0.07947(14) 0.33446(11) 0.0226(5) Uani 1 1 d . . .
O46 O -0.03846(15) -0.10772(15) 0.25074(12) 0.0280(6) Uani 1 1 d . . .
C101 C 0.8706(2) 0.3068(2) 0.31421(17) 0.0185(7) Uani 1 1 d . . .
C102 C 0.9074(2) 0.4049(2) 0.35658(17) 0.0208(7) Uani 1 1 d . . .
H10A H 0.9081 0.4259 0.4076 0.025 Uiso 1 1 calc R . .
C103 C 0.9428(2) 0.4719(2) 0.32488(18) 0.0219(8) Uani 1 1 d . . .
C104 C 0.9436(2) 0.4419(2) 0.24851(18) 0.0215(8) Uani 1 1 d . . .
C105 C 0.9126(2) 0.3469(2) 0.20786(18) 0.0218(8) Uani 1 1 d . . .
H10B H 0.9153 0.3269 0.1578 0.026 Uiso 1 1 calc R . .
C106 C 0.8766(2) 0.2780(2) 0.23921(17) 0.0174(7) Uani 1 1 d . . .
C107 C 0.8495(2) 0.1814(2) 0.19221(17) 0.0184(7) Uani 1 1 d . . .
H10C H 0.8536 0.1699 0.1426 0.022 Uiso 1 1 calc R . .
C108 C 0.8187(2) 0.1049(2) 0.21125(17) 0.0181(7) Uani 1 1 d . . .
C109 C 0.7934(2) 0.0078(2) 0.16176(19) 0.0224(8) Uani 1 1 d . . .
C110 C 0.7796(2) 0.0179(2) 0.27856(18) 0.0196(7) Uani 1 1 d . . .
C111 C 0.7612(2) -0.0240(2) 0.33576(18) 0.0203(7) Uani 1 1 d . . .
C112 C 0.6923(2) -0.1174(2) 0.31051(19) 0.0274(8) Uani 1 1 d . . .
H11A H 0.6580 -0.1524 0.2578 0.033 Uiso 1 1 calc R . .
C113 C 0.6748(2) -0.1584(3) 0.3633(2) 0.0351(9) Uani 1 1 d . . .
H11B H 0.6280 -0.2208 0.3466 0.042 Uiso 1 1 calc R . .
C114 C 0.7268(3) -0.1068(3) 0.4411(2) 0.0382(10) Uani 1 1 d . . .
H11C H 0.7154 -0.1348 0.4768 0.046 Uiso 1 1 calc R . .
C115 C 0.7951(2) -0.0146(3) 0.4665(2) 0.0349(9) Uani 1 1 d . . .
H11D H 0.8295 0.0197 0.5192 0.042 Uiso 1 1 calc R . .
C116 C 0.8133(2) 0.0278(2) 0.41392(18) 0.0272(8) Uani 1 1 d . . .
H11E H 0.8599 0.0904 0.4310 0.033 Uiso 1 1 calc R . .
C117 C 0.9868(3) 0.4834(2) 0.14679(19) 0.0416(10) Uani 1 1 d . . .
H11F H 1.0125 0.5383 0.1342 0.062 Uiso 1 1 calc R . .
H11G H 0.9245 0.4388 0.1085 0.062 Uiso 1 1 calc R . .
H11H H 1.0308 0.4538 0.1477 0.062 Uiso 1 1 calc R . .
C118 C 0.9771(3) 0.6039(2) 0.44028(19) 0.0409(10) Uani 1 1 d . . .
H11I H 1.0037 0.6722 0.4594 0.061 Uiso 1 1 calc R . .
H11J H 1.0168 0.5852 0.4722 0.061 Uiso 1 1 calc R . .
H11K H 0.9119 0.5786 0.4418 0.061 Uiso 1 1 calc R . .
C119 C 0.7180(2) 0.3536(2) 0.41635(19) 0.0214(8) Uani 1 1 d . A .
C120 C 0.7255(3) 0.4382(3) 0.4842(2) 0.0325(9) Uani 1 1 d . . .
C201 C 0.5548(2) 0.0531(2) 0.19166(18) 0.0205(7) Uani 1 1 d . . .
C202 C 0.5099(2) -0.0206(2) 0.21435(18) 0.0231(8) Uani 1 1 d . . .
H20A H 0.4914 -0.0062 0.2581 0.028 Uiso 1 1 calc R . .
C203 C 0.4914(2) -0.1144(2) 0.17491(19) 0.0239(8) Uani 1 1 d . . .
C204 C 0.5143(2) -0.1388(2) 0.10612(19) 0.0266(8) Uani 1 1 d . . .
C205 C 0.5545(2) -0.0693(2) 0.08055(18) 0.0256(8) Uani 1 1 d . . .
H20B H 0.5683 -0.0854 0.0346 0.031 Uiso 1 1 calc R . .
C206 C 0.5761(2) 0.0270(2) 0.12181(18) 0.0210(8) Uani 1 1 d . . .
C207 C 0.6209(2) 0.0946(2) 0.09046(18) 0.0247(8) Uani 1 1 d . . .
H20C H 0.6345 0.0706 0.0457 0.030 Uiso 1 1 calc R . .
C208 C 0.6455(2) 0.1881(2) 0.11811(17) 0.0218(8) Uani 1 1 d . . .
C209 C 0.6914(2) 0.2530(2) 0.08423(19) 0.0263(8) Uani 1 1 d . . .
C210 C 0.6591(2) 0.3269(2) 0.18713(18) 0.0221(8) Uani 1 1 d . . .
C211 C 0.6539(2) 0.4101(2) 0.23824(17) 0.0215(8) Uani 1 1 d . . .
C212 C 0.7299(2) 0.4999(2) 0.26569(19) 0.0292(8) Uani 1 1 d . . .
H21A H 0.7863 0.5075 0.2531 0.035 Uiso 1 1 calc R . .
C213 C 0.7225(3) 0.5778(2) 0.3115(2) 0.0379(9) Uani 1 1 d . . .
H21B H 0.7746 0.6378 0.3308 0.046 Uiso 1 1 calc R . .
C214 C 0.6382(3) 0.5676(2) 0.3291(2) 0.0366(9) Uani 1 1 d . . .
H21C H 0.6330 0.6205 0.3596 0.044 Uiso 1 1 calc R . .
C215 C 0.5625(2) 0.4792(2) 0.3013(2) 0.0323(9) Uani 1 1 d . . .
H21D H 0.5056 0.4727 0.3128 0.039 Uiso 1 1 calc R . .
C216 C 0.5686(2) 0.3990(2) 0.25633(19) 0.0268(8) Uani 1 1 d . . .
H21E H 0.5170 0.3390 0.2385 0.032 Uiso 1 1 calc R . .
C217 C 0.5324(3) -0.2552(2) 0.0100(2) 0.0430(10) Uani 1 1 d . . .
H21F H 0.5179 -0.3218 -0.0085 0.064 Uiso 1 1 calc R . .
H21G H 0.6017 -0.2179 0.0288 0.064 Uiso 1 1 calc R . .
H21H H 0.5031 -0.2408 -0.0316 0.064 Uiso 1 1 calc R . .
C218 C 0.4420(2) -0.1634(2) 0.2722(2) 0.0346(9) Uani 1 1 d . . .
H21I H 0.4185 -0.2200 0.2832 0.052 Uiso 1 1 calc R . .
H21J H 0.3962 -0.1360 0.2729 0.052 Uiso 1 1 calc R . .
H21K H 0.5038 -0.1183 0.3109 0.052 Uiso 1 1 calc R . .
C219 C 0.6190(3) 0.1268(2) 0.39759(18) 0.0227(8) Uani 1 1 d . . .
C220 C 0.5745(3) 0.0954(3) 0.4563(2) 0.0391(10) Uani 1 1 d . . .
F11A F 0.8090(8) 0.4798(9) 0.5412(6) 0.082(4) Uani 0.58(2) 1 d PU A 1
F12A F 0.6565(12) 0.4086(7) 0.5127(10) 0.112(5) Uani 0.58(2) 1 d PU A 1
F13A F 0.7237(12) 0.5065(5) 0.4628(5) 0.062(3) Uani 0.58(2) 1 d PU A 1
F11B F 0.6964(12) 0.4108(9) 0.5358(7) 0.050(3) Uani 0.42(2) 1 d PU A 2
F12B F 0.664(2) 0.472(2) 0.4632(6) 0.090(7) Uani 0.42(2) 1 d PU A 2
F13B F 0.8107(10) 0.4998(12) 0.5214(13) 0.111(7) Uani 0.42(2) 1 d PU A 2
F21 F 0.57267(16) 0.16877(17) 0.50832(12) 0.0614(7) Uani 1 1 d . . .
F22 F 0.48260(17) 0.03269(17) 0.42233(14) 0.0737(8) Uani 1 1 d . . .
F23 F 0.6223(2) 0.0619(2) 0.49446(17) 0.0986(11) Uani 1 1 d . . .
C301 C 0.2096(2) -0.1246(2) 0.23526(17) 0.0189(7) Uani 1 1 d . . .
C302 C 0.1948(2) -0.1917(2) 0.26870(17) 0.0181(7) Uani 1 1 d . . .
H30A H 0.1829 -0.1781 0.3156 0.022 Uiso 1 1 calc R . .
C303 C 0.1972(2) -0.2787(2) 0.23465(17) 0.0197(7) Uani 1 1 d . . .
C304 C 0.2086(2) -0.3026(2) 0.16073(17) 0.0218(8) Uani 1 1 d . . .
C305 C 0.2233(2) -0.2372(2) 0.12686(17) 0.0224(8) Uani 1 1 d . . .
H30B H 0.2300 -0.2532 0.0780 0.027 Uiso 1 1 calc R . .
C306 C 0.2283(2) -0.1459(2) 0.16410(17) 0.0183(7) Uani 1 1 d . . .
C307 C 0.2652(2) -0.0761(2) 0.13272(17) 0.0199(8) Uani 1 1 d . . .
H30C H 0.2679 -0.0976 0.0828 0.024 Uiso 1 1 calc R . .
C308 C 0.2963(2) 0.0182(2) 0.16925(17) 0.0183(7) Uani 1 1 d . . .
C309 C 0.3474(2) 0.0912(2) 0.14370(18) 0.0202(7) Uani 1 1 d . . .
C310 C 0.3428(2) 0.1543(2) 0.26375(18) 0.0190(7) Uani 1 1 d . . .
C311 C 0.3684(2) 0.2311(2) 0.33693(18) 0.0196(7) Uani 1 1 d . . .
C312 C 0.3955(2) 0.2187(2) 0.40546(18) 0.0259(8) Uani 1 1 d . . .
H31A H 0.3973 0.1616 0.4045 0.031 Uiso 1 1 calc R . .
C313 C 0.4199(2) 0.2914(2) 0.47542(19) 0.0314(9) Uani 1 1 d . . .
H31B H 0.4395 0.2838 0.5217 0.038 Uiso 1 1 calc R . .
C314 C 0.4152(2) 0.3749(2) 0.4768(2) 0.0325(9) Uani 1 1 d . . .
H31C H 0.4304 0.4231 0.5241 0.039 Uiso 1 1 calc R . .
C315 C 0.3880(2) 0.3877(2) 0.4085(2) 0.0308(9) Uani 1 1 d . . .
H31D H 0.3850 0.4445 0.4100 0.037 Uiso 1 1 calc R . .
C316 C 0.3652(2) 0.3166(2) 0.33820(19) 0.0256(8) Uani 1 1 d . . .
H31E H 0.3480 0.3255 0.2922 0.031 Uiso 1 1 calc R . .
C317 C 0.2340(3) -0.4102(2) 0.06145(19) 0.0431(10) Uani 1 1 d . . .
H31F H 0.2359 -0.4711 0.0475 0.065 Uiso 1 1 calc R . .
H31G H 0.2969 -0.3617 0.0705 0.065 Uiso 1 1 calc R . .
H31H H 0.1862 -0.4111 0.0200 0.065 Uiso 1 1 calc R . .
C318 C 0.1836(2) -0.3225(2) 0.34234(18) 0.0346(9) Uani 1 1 d . . .
H31I H 0.1844 -0.3725 0.3597 0.052 Uiso 1 1 calc R . .
H31J H 0.1234 -0.3173 0.3405 0.052 Uiso 1 1 calc R . .
H31K H 0.2372 -0.2632 0.3777 0.052 Uiso 1 1 calc R . .
C319 C 0.1087(2) 0.1273(2) 0.35196(18) 0.0194(7) Uani 1 1 d . B .
C320 C 0.1070(3) 0.2009(3) 0.4233(2) 0.0271(8) Uani 1 1 d . . .
C401 C 0.0727(2) 0.0848(2) 0.15348(17) 0.0200(7) Uani 1 1 d . . .
C402 C 0.0889(2) 0.1786(2) 0.19337(17) 0.0228(8) Uani 1 1 d . . .
H40A H 0.0580 0.1898 0.2297 0.027 Uiso 1 1 calc R . .
C403 C 0.1485(2) 0.2552(2) 0.18127(18) 0.0249(8) Uani 1 1 d . . .
C404 C 0.1937(2) 0.2402(2) 0.12468(19) 0.0260(8) Uani 1 1 d . . .
C405 C 0.1736(2) 0.1490(2) 0.08077(18) 0.0226(8) Uani 1 1 d . . .
H40B H 0.2000 0.1385 0.0412 0.027 Uiso 1 1 calc R . .
C406 C 0.1138(2) 0.0696(2) 0.09341(17) 0.0205(7) Uani 1 1 d . . .
C407 C 0.0997(2) -0.0229(2) 0.04528(17) 0.0205(7) Uani 1 1 d . . .
H40C H 0.1321 -0.0248 0.0091 0.025 Uiso 1 1 calc R . .
C408 C 0.0455(2) -0.1065(2) 0.04627(17) 0.0211(8) Uani 1 1 d . . .
C409 C 0.0331(2) -0.1994(2) -0.00323(19) 0.0255(8) Uani 1 1 d . . .
C410 C -0.0584(2) -0.2131(2) 0.07322(17) 0.0227(8) Uani 1 1 d . . .
C411 C -0.1351(2) -0.2696(2) 0.09691(17) 0.0242(8) Uani 1 1 d . . .
C412 C -0.1442(3) -0.3587(3) 0.0941(2) 0.0414(10) Uani 1 1 d . . .
H41A H -0.0999 -0.3808 0.0798 0.050 Uiso 1 1 calc R . .
C413 C -0.2188(3) -0.4145(3) 0.1125(2) 0.0523(12) Uani 1 1 d . . .
H41B H -0.2248 -0.4741 0.1114 0.063 Uiso 1 1 calc R . .
C414 C -0.2848(3) -0.3812(3) 0.1325(2) 0.0445(10) Uani 1 1 d . . .
H41C H -0.3359 -0.4189 0.1443 0.053 Uiso 1 1 calc R . .
C415 C -0.2754(3) -0.2932(3) 0.13517(19) 0.0347(9) Uani 1 1 d . . .
H41D H -0.3204 -0.2717 0.1487 0.042 Uiso 1 1 calc R . .
C416 C -0.2009(2) -0.2365(2) 0.11812(17) 0.0269(8) Uani 1 1 d . . .
H41E H -0.1945 -0.1763 0.1208 0.032 Uiso 1 1 calc R . .
C417 C 0.3243(2) 0.3116(2) 0.08286(19) 0.0373(9) Uani 1 1 d . . .
H41F H 0.3704 0.3737 0.0904 0.056 Uiso 1 1 calc R . .
H41G H 0.2904 0.2750 0.0283 0.056 Uiso 1 1 calc R . .
H41H H 0.3581 0.2798 0.1041 0.056 Uiso 1 1 calc R . .
C418 C 0.1480(2) 0.3714(2) 0.2913(2) 0.0396(10) Uani 1 1 d . . .
H41I H 0.1730 0.4394 0.3162 0.059 Uiso 1 1 calc R . .
H41J H 0.1766 0.3475 0.3258 0.059 Uiso 1 1 calc R . .
H41K H 0.0785 0.3429 0.2787 0.059 Uiso 1 1 calc R . .
C419 C 0.0139(2) -0.1136(2) 0.30577(18) 0.0247(8) Uani 1 1 d . C .
F31A F 0.0518(7) 0.1590(5) 0.4564(6) 0.064(3) Uani 0.62(2) 1 d PU B 1
F32A F 0.0691(12) 0.2578(9) 0.4033(4) 0.079(3) Uani 0.62(2) 1 d PU B 1
F33A F 0.1891(8) 0.2555(11) 0.4764(8) 0.067(4) Uani 0.62(2) 1 d PU B 1
F31B F 0.0360(8) 0.2203(11) 0.4104(7) 0.049(4) Uani 0.38(2) 1 d PU B 2
F32B F 0.1880(16) 0.2756(17) 0.4535(15) 0.094(9) Uani 0.38(2) 1 d PU B 2
F33B F 0.096(2) 0.1631(14) 0.4766(8) 0.098(6) Uani 0.38(2) 1 d PU B 2
C420 C -0.0407(3) -0.1741(4) 0.3458(3) 0.0541(13) Uani 1 1 d . . .
F41A F 0.0111(10) -0.1791(10) 0.4039(7) 0.070(5) Uani 0.50 1 d PU C 1
F42A F -0.1180(9) -0.1773(9) 0.3478(7) 0.070(4) Uani 0.50 1 d PU C 1
F43A F -0.0693(4) -0.2758(3) 0.2927(3) 0.0586(14) Uani 0.50 1 d PU C 1
F41B F -0.0360(5) -0.0927(4) 0.4164(3) 0.0799(17) Uani 0.50 1 d PU C 2
F42B F -0.0021(11) -0.2086(11) 0.3788(9) 0.096(5) Uani 0.50 1 d PU C 2
F43B F -0.1326(9) -0.2084(10) 0.3166(7) 0.081(5) Uani 0.50 1 d PU C 2
C500 C 0.3476(3) 0.5471(3) 0.23136(19) 0.0434(10) Uani 1 1 d . . .
H50A H 0.2942 0.5623 0.2131 0.052 Uiso 1 1 calc R . .
H50B H 0.3223 0.4782 0.2141 0.052 Uiso 1 1 calc R . .
Cl1 Cl 0.39354(8) 0.59818(8) 0.33327(6) 0.0537(3) Uani 1 1 d . . .
Cl2 Cl 0.43855(8) 0.58905(8) 0.19092(6) 0.0586(3) Uani 1 1 d . . .

loop_
_atom_site_aniso_label
_atom_site_aniso_U_11
_atom_site_aniso_U_22
_atom_site_aniso_U_33
_atom_site_aniso_U_23
_atom_site_aniso_U_13
_atom_site_aniso_U_12
Pd1 0.02046(15) 0.02100(14) 0.01834(14) 0.00924(12) 0.01024(12) 0.01014(12)
Pd2 0.02013(15) 0.02146(14) 0.01925(15) 0.00915(12) 0.00928(12) 0.00992(12)
Pd3 0.01814(15) 0.01955(14) 0.01631(14) 0.00596(11) 0.00836(12) 0.00867(12)
Pd4 0.02115(15) 0.02445(15) 0.01448(14) 0.00469(12) 0.00582(12) 0.01164(12)
N11 0.0163(15) 0.0224(16) 0.0202(15) 0.0097(13) 0.0074(12) 0.0102(13)
N12 0.0194(15) 0.0224(16) 0.0205(15) 0.0093(13) 0.0075(13) 0.0100(13)
N13 0.0174(15) 0.0172(15) 0.0159(14) 0.0056(12) 0.0064(12) 0.0099(12)
N14 0.0234(16) 0.0231(16) 0.0164(15) 0.0079(13) 0.0068(13) 0.0146(13)
O11 0.0429(15) 0.0255(13) 0.0234(13) 0.0138(11) 0.0156(12) 0.0082(12)
O12 0.0365(14) 0.0204(13) 0.0240(13) 0.0065(11) 0.0135(11) 0.0073(11)
O13 0.0413(15) 0.0269(14) 0.0197(13) 0.0052(11) 0.0149(12) 0.0180(12)
O14 0.0292(13) 0.0197(12) 0.0237(13) 0.0088(11) 0.0109(11) 0.0129(11)
O15 0.0289(14) 0.0254(13) 0.0216(13) 0.0084(11) 0.0154(11) 0.0128(11)
O16 0.0332(14) 0.0260(13) 0.0227(13) 0.0102(11) 0.0118(12) 0.0167(12)
O21 0.0445(16) 0.0260(14) 0.0483(17) 0.0062(13) 0.0222(14) 0.0184(13)
O22 0.0340(15) 0.0216(13) 0.0449(16) 0.0134(12) 0.0189(13) 0.0104(12)
O23 0.0468(16) 0.0479(16) 0.0280(14) 0.0204(13) 0.0246(13) 0.0219(14)
O24 0.0319(14) 0.0321(14) 0.0274(13) 0.0188(12) 0.0173(11) 0.0155(12)
O25 0.0268(14) 0.0325(14) 0.0305(14) 0.0200(12) 0.0180(12) 0.0163(12)
O26 0.0258(13) 0.0275(13) 0.0265(13) 0.0129(11) 0.0167(11) 0.0130(11)
O31 0.0448(15) 0.0222(13) 0.0279(14) 0.0071(11) 0.0179(12) 0.0185(12)
O32 0.0369(14) 0.0236(13) 0.0278(13) 0.0142(11) 0.0151(11) 0.0149(11)
O33 0.0356(14) 0.0373(15) 0.0231(13) 0.0181(12) 0.0165(12) 0.0174(12)
O34 0.0228(13) 0.0232(13) 0.0232(13) 0.0118(11) 0.0100(11) 0.0086(11)
O35 0.0176(13) 0.0231(13) 0.0242(13) 0.0032(10) 0.0085(11) 0.0087(11)
O36 0.0242(13) 0.0304(14) 0.0184(13) 0.0042(11) 0.0077(11) 0.0140(11)
O41 0.0477(16) 0.0268(14) 0.0524(17) 0.0143(13) 0.0322(14) 0.0147(13)
O42 0.0472(16) 0.0238(14) 0.0367(15) 0.0066(12) 0.0212(13) 0.0177(12)
O43 0.0506(17) 0.0362(15) 0.0311(15) 0.0068(12) 0.0262(13) 0.0249(13)
O44 0.0402(15) 0.0235(13) 0.0235(13) 0.0058(11) 0.0159(12) 0.0174(12)
O45 0.0211(13) 0.0286(13) 0.0211(13) 0.0104(11) 0.0108(11) 0.0113(11)
O46 0.0241(13) 0.0367(15) 0.0188(13) 0.0106(11) 0.0065(11) 0.0086(12)
C101 0.0167(18) 0.0235(19) 0.0210(18) 0.0107(15) 0.0072(15) 0.0127(15)
C102 0.0227(19) 0.0263(19) 0.0167(18) 0.0079(15) 0.0109(15) 0.0118(16)
C103 0.0168(18) 0.0224(19) 0.0225(19) 0.0068(16) 0.0052(15) 0.0061(15)
C104 0.0198(19) 0.025(2) 0.0210(19) 0.0131(16) 0.0087(15) 0.0073(16)
C105 0.0244(19) 0.031(2) 0.0160(18) 0.0107(16) 0.0113(15) 0.0138(17)
C106 0.0124(17) 0.0238(18) 0.0206(18) 0.0111(15) 0.0083(15) 0.0094(15)
C107 0.0167(18) 0.0248(19) 0.0185(18) 0.0091(15) 0.0088(15) 0.0121(16)
C108 0.0182(18) 0.0227(19) 0.0187(18) 0.0074(15) 0.0105(15) 0.0127(16)
C109 0.0167(19) 0.028(2) 0.028(2) 0.0125(17) 0.0078(16) 0.0133(16)
C110 0.0153(18) 0.0208(19) 0.0239(19) 0.0056(16) 0.0054(15) 0.0121(15)
C111 0.0207(19) 0.0233(19) 0.028(2) 0.0140(16) 0.0128(16) 0.0159(16)
C112 0.026(2) 0.029(2) 0.031(2) 0.0128(17) 0.0117(17) 0.0144(17)
C113 0.034(2) 0.031(2) 0.048(3) 0.023(2) 0.018(2) 0.0139(18)
C114 0.039(2) 0.048(3) 0.048(3) 0.036(2) 0.022(2) 0.023(2)
C115 0.033(2) 0.047(2) 0.028(2) 0.0223(19) 0.0059(18) 0.018(2)
C116 0.023(2) 0.030(2) 0.030(2) 0.0130(17) 0.0080(17) 0.0117(17)
C117 0.056(3) 0.038(2) 0.024(2) 0.0165(18) 0.0151(19) 0.008(2)
C118 0.064(3) 0.023(2) 0.029(2) 0.0052(18) 0.020(2) 0.014(2)
C119 0.030(2) 0.0192(18) 0.024(2) 0.0135(16) 0.0175(18) 0.0107(17)
C120 0.044(3) 0.033(2) 0.031(2) 0.0121(19) 0.023(2) 0.022(2)
C201 0.0123(17) 0.0237(19) 0.0237(19) 0.0074(16) 0.0020(15) 0.0094(15)
C202 0.0210(19) 0.0243(19) 0.0266(19) 0.0080(16) 0.0128(16) 0.0115(16)
C203 0.0141(18) 0.0233(19) 0.033(2) 0.0098(17) 0.0054(16) 0.0088(16)
C204 0.025(2) 0.0204(19) 0.030(2) 0.0031(17) 0.0057(17) 0.0125(17)
C205 0.023(2) 0.029(2) 0.0206(19) 0.0036(16) 0.0051(16) 0.0126(17)
C206 0.0151(18) 0.0247(19) 0.0239(19) 0.0083(16) 0.0030(15) 0.0121(16)
C207 0.0196(19) 0.037(2) 0.0169(18) 0.0079(17) 0.0048(15) 0.0138(17)
C208 0.0223(19) 0.030(2) 0.0178(18) 0.0115(16) 0.0077(16) 0.0145(17)
C209 0.021(2) 0.034(2) 0.026(2) 0.0139(18) 0.0062(17) 0.0133(17)
C210 0.0142(18) 0.031(2) 0.0254(19) 0.0149(17) 0.0069(15) 0.0113(16)
C211 0.025(2) 0.0228(19) 0.0223(19) 0.0133(16) 0.0089(16) 0.0119(16)
C212 0.023(2) 0.031(2) 0.036(2) 0.0178(18) 0.0159(18) 0.0072(18)
C213 0.042(2) 0.022(2) 0.043(2) 0.0143(19) 0.014(2) 0.0042(18)
C214 0.053(3) 0.029(2) 0.044(2) 0.0203(19) 0.030(2) 0.023(2)
C215 0.035(2) 0.030(2) 0.051(2) 0.023(2) 0.027(2) 0.0217(19)
C216 0.022(2) 0.0222(19) 0.038(2) 0.0160(17) 0.0101(17) 0.0078(16)
C217 0.051(3) 0.033(2) 0.043(2) 0.0016(19) 0.018(2) 0.026(2)
C218 0.036(2) 0.027(2) 0.046(2) 0.0181(19) 0.019(2) 0.0125(18)
C219 0.034(2) 0.0177(18) 0.024(2) 0.0109(16) 0.0173(18) 0.0118(17)
C220 0.041(3) 0.048(3) 0.045(3) 0.030(2) 0.031(2) 0.018(2)
F11A 0.108(9) 0.082(7) 0.027(4) -0.025(3) -0.023(5) 0.071(7)
F12A 0.072(7) 0.091(5) 0.102(8) -0.037(5) 0.070(7) -0.008(5)
F13A 0.113(7) 0.030(3) 0.047(3) 0.009(3) 0.022(5) 0.043(4)
F11B 0.065(5) 0.056(4) 0.034(4) 0.017(3) 0.035(4) 0.020(4)
F12B 0.165(17) 0.119(14) 0.033(4) 0.014(7) 0.025(8) 0.130(14)
F13B 0.064(10) 0.051(6) 0.131(14) -0.047(7) 0.077(10) -0.032(7)
F21 0.0755(17) 0.0782(18) 0.0397(14) 0.0231(14) 0.0416(13) 0.0302(15)
F22 0.0660(17) 0.0720(17) 0.0619(17) 0.0314(15) 0.0392(15) -0.0081(14)
F23 0.119(2) 0.177(3) 0.145(3) 0.151(3) 0.110(2) 0.116(2)
C301 0.0153(18) 0.0234(18) 0.0174(18) 0.0075(15) 0.0049(15) 0.0083(15)
C302 0.0125(17) 0.0227(18) 0.0140(17) 0.0014(15) 0.0089(14) 0.0040(15)
C303 0.0188(18) 0.0210(18) 0.0234(19) 0.0126(15) 0.0097(15) 0.0084(15)
C304 0.0214(19) 0.0215(19) 0.0199(18) 0.0043(15) 0.0056(15) 0.0100(16)
C305 0.028(2) 0.0239(19) 0.0136(17) 0.0029(15) 0.0095(15) 0.0119(16)
C306 0.0176(18) 0.0193(18) 0.0173(18) 0.0043(15) 0.0041(15) 0.0103(15)
C307 0.0204(19) 0.032(2) 0.0135(17) 0.0100(16) 0.0082(15) 0.0154(17)
C308 0.0170(18) 0.0224(19) 0.0176(18) 0.0079(15) 0.0055(15) 0.0109(15)
C309 0.0181(19) 0.0216(19) 0.0226(19) 0.0078(16) 0.0042(16) 0.0124(16)
C310 0.0135(18) 0.028(2) 0.0230(19) 0.0138(16) 0.0074(15) 0.0127(16)
C311 0.0117(18) 0.0229(19) 0.0217(19) 0.0062(15) 0.0089(15) 0.0045(15)
C312 0.0189(19) 0.0246(19) 0.027(2) 0.0081(17) 0.0034(16) 0.0053(16)
C313 0.023(2) 0.036(2) 0.022(2) 0.0070(17) 0.0051(16) 0.0036(18)
C314 0.028(2) 0.027(2) 0.031(2) -0.0011(17) 0.0157(18) 0.0054(17)
C315 0.023(2) 0.023(2) 0.042(2) 0.0094(18) 0.0155(19) 0.0056(17)
C316 0.0194(19) 0.025(2) 0.033(2) 0.0118(17) 0.0106(17) 0.0083(16)
C317 0.074(3) 0.037(2) 0.030(2) 0.0078(19) 0.024(2) 0.038(2)
C318 0.048(2) 0.035(2) 0.031(2) 0.0212(18) 0.0204(19) 0.0187(19)
C319 0.023(2) 0.0170(18) 0.0200(19) 0.0091(15) 0.0104(17) 0.0065(16)
C320 0.025(2) 0.035(2) 0.023(2) 0.0059(18) 0.0112(19) 0.017(2)
C401 0.0163(18) 0.029(2) 0.0153(17) 0.0069(15) 0.0018(15) 0.0129(16)
C402 0.0251(19) 0.028(2) 0.0209(19) 0.0074(16) 0.0113(16) 0.0164(17)
C403 0.029(2) 0.024(2) 0.024(2) 0.0069(16) 0.0061(17) 0.0170(17)
C404 0.025(2) 0.026(2) 0.028(2) 0.0109(17) 0.0099(17) 0.0114(17)
C405 0.024(2) 0.033(2) 0.0197(19) 0.0127(17) 0.0112(16) 0.0183(17)
C406 0.0202(19) 0.028(2) 0.0150(17) 0.0067(15) 0.0025(15) 0.0146(16)
C407 0.0202(19) 0.029(2) 0.0135(17) 0.0064(15) 0.0052(15) 0.0141(17)
C408 0.0230(19) 0.028(2) 0.0137(17) 0.0053(15) 0.0042(15) 0.0157(17)
C409 0.027(2) 0.028(2) 0.022(2) 0.0085(17) 0.0068(17) 0.0135(17)
C410 0.029(2) 0.029(2) 0.0154(18) 0.0058(16) 0.0074(16) 0.0199(18)
C411 0.034(2) 0.0181(18) 0.0172(18) 0.0038(15) 0.0078(16) 0.0097(17)
C412 0.065(3) 0.034(2) 0.044(2) 0.018(2) 0.033(2) 0.031(2)
C413 0.088(3) 0.028(2) 0.053(3) 0.020(2) 0.040(3) 0.026(2)
C414 0.056(3) 0.037(2) 0.032(2) 0.0124(19) 0.022(2) 0.006(2)
C415 0.036(2) 0.039(2) 0.026(2) 0.0096(18) 0.0117(18) 0.0148(19)
C416 0.032(2) 0.026(2) 0.0201(19) 0.0045(16) 0.0073(17) 0.0137(18)
C417 0.039(2) 0.037(2) 0.038(2) 0.0152(19) 0.020(2) 0.0127(19)
C418 0.042(2) 0.033(2) 0.044(2) 0.0070(19) 0.020(2) 0.020(2)
C419 0.028(2) 0.0234(19) 0.0193(19) 0.0037(16) 0.0131(18) 0.0079(17)
F31A 0.070(4) 0.057(4) 0.053(4) 0.006(2) 0.050(3) 0.007(3)
F32A 0.172(9) 0.070(5) 0.038(3) 0.020(3) 0.038(4) 0.098(6)
F33A 0.028(5) 0.079(8) 0.045(5) -0.034(4) 0.001(4) 0.020(5)
F31B 0.039(4) 0.056(5) 0.045(5) -0.008(3) 0.005(3) 0.040(4)
F32B 0.063(11) 0.048(7) 0.085(14) -0.049(8) 0.057(11) -0.029(6)
F33B 0.207(16) 0.152(11) 0.037(6) 0.060(7) 0.070(8) 0.152(12)
C420 0.022(3) 0.094(4) 0.044(3) 0.044(3) 0.008(2) 0.010(3)
F41A 0.049(5) 0.090(7) 0.037(4) 0.045(4) 0.000(3) -0.015(5)
F42A 0.072(10) 0.095(9) 0.130(12) 0.086(9) 0.087(9) 0.068(8)
F43A 0.087(4) 0.026(3) 0.049(3) 0.015(2) 0.033(3) 0.002(3)
F41B 0.092(4) 0.102(5) 0.055(4) 0.035(4) 0.057(4) 0.030(4)
F42B 0.108(12) 0.129(12) 0.184(15) 0.145(12) 0.111(11) 0.097(10)
F43B 0.035(5) 0.102(9) 0.065(6) 0.051(6) 0.004(4) -0.023(5)
C500 0.061(3) 0.033(2) 0.035(2) 0.0124(19) 0.013(2) 0.020(2)
Cl1 0.0640(7) 0.0652(7) 0.0355(6) 0.0172(6) 0.0134(6) 0.0352(6)
Cl2 0.0755(8) 0.0573(7) 0.0534(7) 0.0283(6) 0.0273(6) 0.0311(6)

loop_
_atom_type_symbol
_atom_type_description
_atom_type_scat_dispersion_real
_atom_type_scat_dispersion_imag
_atom_type_scat_source
C C 0.0033 0.0016 'International Tables Vol C Tables 4.2.6.8 and 6.1.1.4'
H H 0.0000 0.0000 'International Tables Vol C Tables 4.2.6.8 and 6.1.1.4'
N N 0.0061 0.0033 'International Tables Vol C Tables 4.2.6.8 and 6.1.1.4'
F F 0.0171 0.0103 'International Tables Vol C Tables 4.2.6.8 and 6.1.1.4'
Pd Pd -0.9988 1.0072 'International Tables Vol C Tables 4.2.6.8 and 6.1.1.4'
O O 0.0106 0.0060 'International Tables Vol C Tables 4.2.6.8 and 6.1.1.4'
Cl Cl 0.1484 0.1585 'International Tables Vol C Tables 4.2.6.8 and 6.1.1.4'

loop_
_geom_angle_atom_site_label_1
_geom_angle_atom_site_label_2
_geom_angle_atom_site_label_3
_geom_angle
C101 Pd1 N11 92.24(11)
C101 Pd1 O15 90.55(10)
N11 Pd1 O15 177.05(9)
C101 Pd1 O25 171.12(10)
N11 Pd1 O25 95.59(9)
O15 Pd1 O25 81.69(8)
C101 Pd1 Pd2 96.25(8)
N11 Pd1 Pd2 98.54(7)
O15 Pd1 Pd2 82.08(6)
O25 Pd1 Pd2 78.47(6)
C201 Pd2 N12 92.56(11)
C201 Pd2 O26 91.69(11)
N12 Pd2 O26 174.71(9)
C201 Pd2 O16 172.40(10)
N12 Pd2 O16 94.44(9)
O26 Pd2 O16 81.49(8)
C201 Pd2 Pd1 98.33(8)
N12 Pd2 Pd1 101.46(7)
O26 Pd2 Pd1 81.03(6)
O16 Pd2 Pd1 77.39(6)
C301 Pd3 N13 89.49(11)
C301 Pd3 O45 89.57(10)
N13 Pd3 O45 179.05(9)
C301 Pd3 O35 172.49(10)
N13 Pd3 O35 97.40(8)
O45 Pd3 O35 83.55(8)
C301 Pd3 Pd4 107.59(8)
N13 Pd3 Pd4 99.23(6)
O45 Pd3 Pd4 80.98(6)
O35 Pd3 Pd4 74.35(6)
C401 Pd4 N14 92.39(11)
C401 Pd4 O36 91.25(10)
N14 Pd4 O36 175.98(9)
C401 Pd4 O46 172.93(10)
N14 Pd4 O46 93.63(9)
O36 Pd4 O46 82.86(8)
C401 Pd4 Pd3 98.36(8)
N14 Pd4 Pd3 97.42(7)
O36 Pd4 Pd3 83.73(6)
O46 Pd4 Pd3 77.18(6)
C110 N11 C108 106.6(3)
C110 N11 Pd1 130.5(2)
C108 N11 Pd1 120.89(19)
C210 N12 C208 106.6(3)
C210 N12 Pd2 130.1(2)
C208 N12 Pd2 121.9(2)
C310 N13 C308 107.1(2)
C310 N13 Pd3 129.0(2)
C308 N13 Pd3 122.02(19)
C410 N14 C408 106.5(2)
C410 N14 Pd4 130.2(2)
C408 N14 Pd4 121.2(2)
C104 O11 C117 116.2(2)
C103 O12 C118 118.9(2)
C110 O14 C109 107.7(2)
C119 O15 Pd1 122.5(2)
C119 O16 Pd2 123.2(2)
C204 O21 C217 115.7(3)
C203 O22 C218 116.9(2)
C210 O24 C209 106.6(2)
C219 O25 Pd1 121.77(19)
C219 O26 Pd2 124.04(19)
C304 O31 C317 116.4(2)
C303 O32 C318 117.4(2)
C310 O34 C309 107.1(2)
C319 O35 Pd3 126.6(2)
C319 O36 Pd4 121.1(2)
C404 O41 C417 117.0(2)
C403 O42 C418 118.1(3)
C410 O44 C409 107.3(2)
C419 O45 Pd3 124.10(19)
C419 O46 Pd4 124.6(2)
C102 C101 C106 117.3(3)
C102 C101 Pd1 118.4(2)
C106 C101 Pd1 123.6(2)
C103 C102 C101 122.1(3)
C103 C102 H10A 118.9
C101 C102 H10A 118.9
O12 C103 C102 124.6(3)
O12 C103 C104 115.5(3)
C102 C103 C104 119.9(3)
O11 C104 C105 125.5(3)
O11 C104 C103 115.9(3)
C105 C104 C103 118.7(3)
C104 C105 C106 122.1(3)
C104 C105 H10B 118.9
C106 C105 H10B 118.9
C101 C106 C105 119.8(3)
C101 C106 C107 123.3(3)
C105 C106 C107 117.0(3)
C108 C107 C106 127.5(3)
C108 C107 H10C 116.2
C106 C107 H10C 116.2
C107 C108 N11 126.1(3)
C107 C108 C109 125.6(3)
N11 C108 C109 108.3(3)
O13 C109 O14 121.4(3)
O13 C109 C108 134.6(3)
O14 C109 C108 104.0(3)
N11 C110 O14 113.2(3)
N11 C110 C111 131.6(3)
O14 C110 C111 115.1(3)
C116 C111 C112 120.2(3)
C116 C111 C110 120.6(3)
C112 C111 C110 119.1(3)
C113 C112 C111 120.0(3)
C113 C112 H11A 120.0
C111 C112 H11A 120.0
C112 C113 C114 119.7(3)
C112 C113 H11B 120.1
C114 C113 H11B 120.1
C115 C114 C113 120.6(3)
C115 C114 H11C 119.7
C113 C114 H11C 119.7
C114 C115 C116 120.3(3)
C114 C115 H11D 119.8
C116 C115 H11D 119.8
C111 C116 C115 119.1(3)
C111 C116 H11E 120.4
C115 C116 H11E 120.4
O11 C117 H11F 109.5
O11 C117 H11G 109.5
H11F C117 H11G 109.5
O11 C117 H11H 109.5
H11F C117 H11H 109.5
H11G C117 H11H 109.5
O12 C118 H11I 109.5
O12 C118 H11J 109.5
H11I C118 H11J 109.5
O12 C118 H11K 109.5
H11I C118 H11K 109.5
H11J C118 H11K 109.5
O16 C119 O15 131.3(3)
O16 C119 C120 115.9(3)
O15 C119 C120 112.9(3)
F13B C120 F11B 103.3(9)
F13B C120 F13A 79.8(10)
F11B C120 F13A 131.6(8)
F13B C120 F12A 126.6(8)
F11B C120 F12A 29.8(8)
F13A C120 F12A 111.9(7)
F13B C120 F12B 114.7(11)
F11B C120 F12B 100.6(10)
F13A C120 F12B 41.0(10)
F12A C120 F12B 73.8(8)
F13B C120 F11A 25.1(12)
F11B C120 F11A 80.5(7)
F13A C120 F11A 102.7(6)
F12A C120 F11A 107.6(8)
F12B C120 F11A 130.2(11)
F13B C120 C119 113.5(7)
F11B C120 C119 111.2(6)
F13A C120 C119 111.3(5)
F12A C120 C119 109.7(5)
F12B C120 C119 112.3(7)
F11A C120 C119 113.4(6)
C202 C201 C206 116.5(3)
C202 C201 Pd2 118.2(2)
C206 C201 Pd2 124.8(2)
C203 C202 C201 123.2(3)
C203 C202 H20A 118.4
C201 C202 H20A 118.4
O22 C203 C202 125.3(3)
O22 C203 C204 115.2(3)
C202 C203 C204 119.5(3)
C205 C204 O21 125.5(3)
C205 C204 C203 118.9(3)
O21 C204 C203 115.6(3)
C204 C205 C206 121.8(3)
C204 C205 H20B 119.1
C206 C205 H20B 119.1
C205 C206 C201 120.1(3)
C205 C206 C207 116.9(3)
C201 C206 C207 123.0(3)
C208 C207 C206 127.5(3)
C208 C207 H20C 116.3
C206 C207 H20C 116.3
C207 C208 N12 126.6(3)
C207 C208 C209 125.0(3)
N12 C208 C209 108.4(3)
O23 C209 O24 120.5(3)
O23 C209 C208 135.1(3)
O24 C209 C208 104.4(3)
N12 C210 O24 114.0(3)
N12 C210 C211 131.5(3)
O24 C210 C211 114.5(3)
C212 C211 C216 119.7(3)
C212 C211 C210 121.0(3)
C216 C211 C210 119.2(3)
C213 C212 C211 120.3(3)
C213 C212 H21A 119.8
C211 C212 H21A 119.8
C212 C213 C214 120.3(3)
C212 C213 H21B 119.8
C214 C213 H21B 119.8
C215 C214 C213 119.6(3)
C215 C214 H21C 120.2
C213 C214 H21C 120.2
C214 C215 C216 121.4(3)
C214 C215 H21D 119.3
C216 C215 H21D 119.3
C215 C216 C211 118.7(3)
C215 C216 H21E 120.7
C211 C216 H21E 120.7
O21 C217 H21F 109.5
O21 C217 H21G 109.5
H21F C217 H21G 109.5
O21 C217 H21H 109.5
H21F C217 H21H 109.5
H21G C217 H21H 109.5
O22 C218 H21I 109.5
O22 C218 H21J 109.5
H21I C218 H21J 109.5
O22 C218 H21K 109.5
H21I C218 H21K 109.5
H21J C218 H21K 109.5
O25 C219 O26 131.1(3)
O25 C219 C220 115.6(3)
O26 C219 C220 113.3(3)
F23 C220 F22 109.7(3)
F23 C220 F21 106.8(3)
F22 C220 F21 104.8(3)
F23 C220 C219 113.4(3)
F22 C220 C219 111.4(3)
F21 C220 C219 110.4(3)
C302 C301 C306 118.2(3)
C302 C301 Pd3 117.5(2)
C306 C301 Pd3 124.3(2)
C301 C302 C303 122.3(3)
C301 C302 H30A 118.8
C303 C302 H30A 118.8
O32 C303 C302 126.0(3)
O32 C303 C304 114.8(3)
C302 C303 C304 119.2(3)
C305 C304 O31 125.2(3)
C305 C304 C303 119.1(3)
O31 C304 C303 115.6(3)
C304 C305 C306 121.7(3)
C304 C305 H30B 119.1
C306 C305 H30B 119.1
C305 C306 C301 119.0(3)
C305 C306 C307 117.1(3)
C301 C306 C307 123.3(3)
C308 C307 C306 125.4(3)
C308 C307 H30C 117.3
C306 C307 H30C 117.3
C307 C308 N13 125.1(3)
C307 C308 C309 126.1(3)
N13 C308 C309 108.5(3)
O33 C309 O34 120.5(3)
O33 C309 C308 135.7(3)
O34 C309 C308 103.8(2)
N13 C310 O34 113.5(3)
N13 C310 C311 129.0(3)
O34 C310 C311 117.5(3)
C312 C311 C316 120.2(3)
C312 C311 C310 119.4(3)
C316 C311 C310 120.4(3)
C311 C312 C313 119.8(3)
C311 C312 H31A 120.1
C313 C312 H31A 120.1
C314 C313 C312 120.2(3)
C314 C313 H31B 119.9
C312 C313 H31B 119.9
C313 C314 C315 120.4(3)
C313 C314 H31C 119.8
C315 C314 H31C 119.8
C316 C315 C314 120.3(3)
C316 C315 H31D 119.9
C314 C315 H31D 119.9
C315 C316 C311 119.2(3)
C315 C316 H31E 120.4
C311 C316 H31E 120.4
O31 C317 H31F 109.5
O31 C317 H31G 109.5
H31F C317 H31G 109.5
O31 C317 H31H 109.5
H31F C317 H31H 109.5
H31G C317 H31H 109.5
O32 C318 H31I 109.5
O32 C318 H31J 109.5
H31I C318 H31J 109.5
O32 C318 H31K 109.5
H31I C318 H31K 109.5
H31J C318 H31K 109.5
O35 C319 O36 130.6(3)
O35 C319 C320 116.1(3)
O36 C319 C320 113.3(3)
F31B C320 F33A 125.3(8)
F31B C320 F32B 112.1(12)
F33A C320 F32B 27.9(14)
F31B C320 F31A 75.3(6)
F33A C320 F31A 105.7(6)
F32B C320 F31A 129.5(10)
F31B C320 F33B 103.6(7)
F33A C320 F33B 80.2(10)
F32B C320 F33B 107.5(10)
F31A C320 F33B 30.5(8)
F31B C320 F32A 31.6(5)
F33A C320 F32A 106.8(8)
F32B C320 F32A 85.1(11)
F31A C320 F32A 105.2(5)
F33B C320 F32A 129.6(6)
F31B C320 C319 114.2(5)
F33A C320 C319 115.7(6)
F32B C320 C319 110.2(10)
F31A C320 C319 110.8(4)
F33B C320 C319 108.7(6)
F32A C320 C319 111.9(4)
C402 C401 C406 116.7(3)
C402 C401 Pd4 118.8(2)
C406 C401 Pd4 123.7(2)
C403 C402 C401 123.0(3)
C403 C402 H40A 118.5
C401 C402 H40A 118.5
O42 C403 C402 125.5(3)
O42 C403 C404 114.6(3)
C402 C403 C404 119.9(3)
C405 C404 O41 126.1(3)
C405 C404 C403 118.5(3)
O41 C404 C403 115.4(3)
C404 C405 C406 122.2(3)
C404 C405 H40B 118.9
C406 C405 H40B 118.9
C405 C406 C401 119.4(3)
C405 C406 C407 117.5(3)
C401 C406 C407 123.1(3)
C408 C407 C406 127.4(3)
C408 C407 H40C 116.3
C406 C407 H40C 116.3
C407 C408 N14 126.1(3)
C407 C408 C409 126.1(3)
N14 C408 C409 107.8(3)
O43 C409 O44 121.8(3)
O43 C409 C408 133.7(3)
O44 C409 C408 104.5(3)
N14 C410 O44 113.8(3)
N14 C410 C411 130.8(3)
O44 C410 C411 115.3(3)
C416 C411 C412 120.1(3)
C416 C411 C410 120.5(3)
C412 C411 C410 119.3(3)
C413 C412 C411 120.0(3)
C413 C412 H41A 120.0
C411 C412 H41A 120.0
C412 C413 C414 119.3(3)
C412 C413 H41B 120.4
C414 C413 H41B 120.4
C415 C414 C413 120.4(3)
C415 C414 H41C 119.8
C413 C414 H41C 119.8
C414 C415 C416 120.9(3)
C414 C415 H41D 119.6
C416 C415 H41D 119.6
C415 C416 C411 119.2(3)
C415 C416 H41E 120.4
C411 C416 H41E 120.4
O41 C417 H41F 109.5
O41 C417 H41G 109.5
H41F C417 H41G 109.5
O41 C417 H41H 109.5
H41F C417 H41H 109.5
H41G C417 H41H 109.5
O42 C418 H41I 109.5
O42 C418 H41J 109.5
H41I C418 H41J 109.5
O42 C418 H41K 109.5
H41I C418 H41K 109.5
H41J C418 H41K 109.5
O46 C419 O45 131.0(3)
O46 C419 C420 115.4(3)
O45 C419 C420 113.6(3)
F42B C420 F42A 121.6(10)
F42B C420 F43B 122.7(11)
F42A C420 F43B 27.9(9)
F42B C420 F41A 23.8(12)
F42A C420 F41A 115.7(11)
F43B C420 F41A 129.9(10)
F42B C420 F43A 70.6(10)
F42A C420 F43A 101.3(7)
F43B C420 F43A 76.4(7)
F41A C420 F43A 94.2(7)
F42B C420 C419 119.1(8)
F42A C420 C419 118.9(7)
F43B C420 C419 113.3(7)
F41A C420 C419 116.8(8)
F43A C420 C419 103.8(4)
F42B C420 F41B 99.5(8)
F42A C420 F41B 65.4(8)
F43B C420 F41B 93.1(7)
F41A C420 F41B 76.5(8)
F43A C420 F41B 156.8(4)
C419 C420 F41B 99.4(4)
Cl1 C500 Cl2 111.5(2)
Cl1 C500 H50A 109.3
Cl2 C500 H50A 109.3
Cl1 C500 H50B 109.3
Cl2 C500 H50B 109.3
H50A C500 H50B 108.0

loop_
_geom_bond_atom_site_label_1
_geom_bond_atom_site_label_2
_geom_bond_distance
Pd1 C101 1.986(3)
Pd1 N11 2.033(2)
Pd1 O15 2.052(2)
Pd1 O25 2.162(2)
Pd1 Pd2 2.9759(4)
Pd2 C201 1.983(3)
Pd2 N12 2.032(2)
Pd2 O26 2.060(2)
Pd2 O16 2.161(2)
Pd3 C301 1.967(3)
Pd3 N13 2.017(2)
Pd3 O45 2.0504(19)
Pd3 O35 2.182(2)
Pd3 Pd4 3.0397(4)
Pd4 C401 1.978(3)
Pd4 N14 2.024(2)
Pd4 O36 2.054(2)
Pd4 O46 2.146(2)
N11 C110 1.303(4)
N11 C108 1.410(3)
N12 C210 1.298(4)
N12 C208 1.408(4)
N13 C310 1.299(4)
N13 C308 1.409(3)
N14 C410 1.305(4)
N14 C408 1.412(4)
O11 C104 1.361(3)
O11 C117 1.426(3)
O12 C103 1.360(3)
O12 C118 1.428(3)
O13 C109 1.196(3)
O14 C110 1.372(3)
O14 C109 1.407(3)
O15 C119 1.260(3)
O16 C119 1.225(4)
O21 C204 1.374(4)
O21 C217 1.420(3)
O22 C203 1.352(4)
O22 C218 1.433(4)
O23 C209 1.196(3)
O24 C210 1.370(3)
O24 C209 1.421(4)
O25 C219 1.234(3)
O26 C219 1.254(4)
O31 C304 1.369(3)
O31 C317 1.433(3)
O32 C303 1.347(3)
O32 C318 1.434(3)
O33 C309 1.195(3)
O34 C310 1.372(3)
O34 C309 1.427(3)
O35 C319 1.234(3)
O36 C319 1.259(3)
O41 C404 1.363(4)
O41 C417 1.418(3)
O42 C403 1.357(4)
O42 C418 1.431(4)
O43 C409 1.189(3)
O44 C410 1.364(3)
O44 C409 1.405(4)
O45 C419 1.255(3)
O46 C419 1.239(4)
C101 C102 1.400(4)
C101 C106 1.405(4)
C102 C103 1.391(4)
C102 H10A 0.9300
C103 C104 1.401(4)
C104 C105 1.363(4)
C105 C106 1.411(4)
C105 H10B 0.9300
C106 C107 1.423(4)
C107 C108 1.345(4)
C107 H10C 0.9300
C108 C109 1.450(4)
C110 C111 1.462(4)
C111 C116 1.383(4)
C111 C112 1.386(4)
C112 C113 1.374(4)
C112 H11A 0.9300
C113 C114 1.376(5)
C113 H11B 0.9300
C114 C115 1.368(5)
C114 H11C 0.9300
C115 C116 1.386(4)
C115 H11D 0.9300
C116 H11E 0.9300
C117 H11F 0.9600
C117 H11G 0.9600
C117 H11H 0.9600
C118 H11I 0.9600
C118 H11J 0.9600
C118 H11K 0.9600
C119 C120 1.546(4)
C120 F13B 1.246(13)
C120 F11B 1.285(11)
C120 F13A 1.290(9)
C120 F12A 1.302(9)
C120 F12B 1.308(12)
C120 F11A 1.313(9)
C201 C202 1.389(4)
C201 C206 1.419(4)
C202 C203 1.385(4)
C202 H20A 0.9300
C203 C204 1.411(4)
C204 C205 1.356(4)
C205 C206 1.414(4)
C205 H20B 0.9300
C206 C207 1.431(4)
C207 C208 1.335(4)
C207 H20C 0.9300
C208 C209 1.441(4)
C210 C211 1.461(4)
C211 C212 1.381(4)
C211 C216 1.399(4)
C212 C213 1.372(4)
C212 H21A 0.9300
C213 C214 1.381(4)
C213 H21B 0.9300
C214 C215 1.365(4)
C214 H21C 0.9300
C215 C216 1.384(4)
C215 H21D 0.9300
C216 H21E 0.9300
C217 H21F 0.9600
C217 H21G 0.9600
C217 H21H 0.9600
C218 H21I 0.9600
C218 H21J 0.9600
C218 H21K 0.9600
C219 C220 1.542(4)
C220 F23 1.286(4)
C220 F22 1.317(4)
C220 F21 1.328(4)
C301 C302 1.384(4)
C301 C306 1.416(4)
C302 C303 1.390(4)
C302 H30A 0.9300
C303 C304 1.415(4)
C304 C305 1.366(4)
C305 C306 1.414(4)
C305 H30B 0.9300
C306 C307 1.426(4)
C307 C308 1.342(4)
C307 H30C 0.9300
C308 C309 1.447(4)
C310 C311 1.449(4)
C311 C312 1.380(4)
C311 C316 1.396(4)
C312 C313 1.380(4)
C312 H31A 0.9300
C313 C314 1.371(4)
C313 H31B 0.9300
C314 C315 1.380(4)
C314 H31C 0.9300
C315 C316 1.378(4)
C315 H31D 0.9300
C316 H31E 0.9300
C317 H31F 0.9600
C317 H31G 0.9600
C317 H31H 0.9600
C318 H31I 0.9600
C318 H31J 0.9600
C318 H31K 0.9600
C319 C320 1.545(4)
C320 F31B 1.244(12)
C320 F33A 1.273(12)
C320 F32B 1.28(2)
C320 F31A 1.283(7)
C320 F33B 1.335(12)
C320 F32A 1.351(7)
C401 C402 1.398(4)
C401 C406 1.421(4)
C402 C403 1.378(4)
C402 H40A 0.9300
C403 C404 1.409(4)
C404 C405 1.362(4)
C405 C406 1.418(4)
C405 H40B 0.9300
C406 C407 1.430(4)
C407 C408 1.332(4)
C407 H40C 0.9300
C408 C409 1.453(4)
C410 C411 1.466(4)
C411 C416 1.383(4)
C411 C412 1.384(4)
C412 C413 1.377(5)
C412 H41A 0.9300
C413 C414 1.380(5)
C413 H41B 0.9300
C414 C415 1.366(5)
C414 H41C 0.9300
C415 C416 1.367(4)
C415 H41D 0.9300
C416 H41E 0.9300
C417 H41F 0.9600
C417 H41G 0.9600
C417 H41H 0.9600
C418 H41I 0.9600
C418 H41J 0.9600
C418 H41K 0.9600
C419 C420 1.537(5)
C420 F42B 1.159(12)
C420 F42A 1.191(12)
C420 F43B 1.268(13)
C420 F41A 1.270(12)
C420 F43A 1.517(8)
C420 F41B 1.563(8)
C500 Cl1 1.756(3)
C500 Cl2 1.764(3)
C500 H50A 0.9700
C500 H50B 0.9700
